data_4507124
loop_
_publ_author_name
'Murata, Tsuyoshi'
'Miyazaki, Eigo'
'Nakasuji, Kazuhiro'
'Morita, Yasushi'

_publ_section_title
;
 Nucleobase-Functionalized 1,6-Dithiapyrene-Type Electron-Donors:
 Supramolecular Assemblies by Complementary Hydrogen-Bonds and \p-Stacks
;
_journal_issue 11
_journal_name_full 'Crystal Growth &amp; Design'
_journal_page_first 5815
_journal_paper_doi 10.1021/cg301414s
_journal_volume 12
_journal_year 2012
_chemical_formula_sum 'C23 H23 N5 O2 S2'
_chemical_formula_weight 465.58
_chemical_name_common DTPY-A
_chemical_name_systematic
; 
 ? 
;
_space_group_IT_number 14
_symmetry_cell_setting monoclinic
_symmetry_space_group_name_Hall '-P 2ybc'
_symmetry_space_group_name_H-M 'P 1 21/c 1'
_atom_sites_solution_hydrogens geom
_atom_sites_solution_primary direct
_atom_sites_solution_secondary difmap
_audit_creation_method SHELXL-97
_cell_angle_alpha 90.00
_cell_angle_beta 101.226(7)
_cell_angle_gamma 90.00
_cell_formula_units_Z 4
_cell_length_a 20.0919(7)
_cell_length_b 4.82854(14)
_cell_length_c 22.4026(16)
_cell_measurement_reflns_used 3085
_cell_measurement_temperature 200(2)
_cell_measurement_theta_max 68.17
_cell_measurement_theta_min 4.03
_cell_volume 2131.79(19)
_computing_cell_refinement 'RAPID AUTO'
_computing_data_collection 'RAPID AUTO (Rigaku, ????)'
_computing_data_reduction 'RAPID AUTO'
_computing_molecular_graphics 'CrystalStructure 4.0 (Rigaku, 2010)'
_computing_structure_refinement 'SHELXL97 (Sheldrick, 2008)'
_computing_structure_solution 'SHELXS97 (Sheldrick, 2008)'
_diffrn_ambient_temperature 200(2)
_diffrn_detector_area_resol_mean 10.000
_diffrn_measured_fraction_theta_full 1.000
_diffrn_measured_fraction_theta_max 1.000
_diffrn_measurement_device_type 'Rigaku R-AXIS RAPID 191R'
_diffrn_measurement_method \w
_diffrn_radiation_monochromator graphite
_diffrn_radiation_source 'fine-focus sealed tube'
_diffrn_radiation_type CuK\a
_diffrn_radiation_wavelength 1.54187
_diffrn_reflns_av_R_equivalents 0.0809
_diffrn_reflns_av_sigmaI/netI 0.1712
_diffrn_reflns_limit_h_max 24
_diffrn_reflns_limit_h_min -24
_diffrn_reflns_limit_k_max 5
_diffrn_reflns_limit_k_min -5
_diffrn_reflns_limit_l_max 26
_diffrn_reflns_limit_l_min -26
_diffrn_reflns_number 23622
_diffrn_reflns_theta_full 68.22
_diffrn_reflns_theta_max 68.22
_diffrn_reflns_theta_min 4.02
_exptl_absorpt_coefficient_mu 2.532
_exptl_absorpt_correction_T_max 0.9511
_exptl_absorpt_correction_T_min 0.4710
_exptl_absorpt_correction_type empirical
_exptl_absorpt_process_details '(Higashi, 2009)'
_exptl_crystal_colour black
_exptl_crystal_density_diffrn 1.451
_exptl_crystal_density_method 'not measured'
_exptl_crystal_description needle
_exptl_crystal_F_000 976
_exptl_crystal_size_max 0.35
_exptl_crystal_size_mid 0.05
_exptl_crystal_size_min 0.02
_refine_diff_density_max 0.396
_refine_diff_density_min -0.297
_refine_diff_density_rms 0.055
_refine_ls_extinction_method none
_refine_ls_goodness_of_fit_ref 0.920
_refine_ls_hydrogen_treatment mixed
_refine_ls_matrix_type full
_refine_ls_number_parameters 305
_refine_ls_number_reflns 3897
_refine_ls_number_restraints 6
_refine_ls_restrained_S_all 0.920
_refine_ls_R_factor_all 0.1275
_refine_ls_R_factor_gt 0.0592
_refine_ls_shift/su_max 0.000
_refine_ls_shift/su_mean 0.000
_refine_ls_structure_factor_coef Fsqd
_refine_ls_weighting_details 'calc w=1/[\s^2^(Fo^2^)+(0.0526P)^2^+0.0000P] where P=(Fo^2^+2Fc^2^)/3'
_refine_ls_weighting_scheme calc
_refine_ls_wR_factor_gt 0.1134
_refine_ls_wR_factor_ref 0.1251
_reflns_number_gt 1914
_reflns_number_total 3897
_reflns_threshold_expression >2sigma(I)
_cod_data_source_file cg301414s_si_005.cif
_cod_data_source_block shelxl
_cod_original_cell_volume 2131.79(18)
_cod_database_code 4507124

loop_
_symmetry_equiv_pos_as_xyz
'x, y, z'
'-x, y+1/2, -z+1/2'
'-x, -y, -z'
'x, -y-1/2, z-1/2'

loop_
_atom_site_label
_atom_site_type_symbol
_atom_site_fract_x
_atom_site_fract_y
_atom_site_fract_z
_atom_site_U_iso_or_equiv
_atom_site_adp_type
_atom_site_occupancy
_atom_site_symmetry_multiplicity
_atom_site_calc_flag
_atom_site_refinement_flags
S1 S 0.33057(5) 0.8987(2) 0.30472(4) 0.0447(3) Uani 1 1 d .
S2 S 0.07259(5) 0.0502(2) 0.16380(5) 0.0687(4) Uani 1 1 d .
O1 O 0.46636(15) 0.3471(6) 0.32221(12) 0.0567(8) Uani 1 1 d D
O2 O 0.46759(15) 0.3492(7) 0.19149(15) 0.0768(9) Uani 1 1 d D
N1 N 0.28794(13) 1.2281(6) 0.45641(12) 0.0328(7) Uani 1 1 d .
N2 N 0.36236(14) 1.3131(6) 0.39554(12) 0.0335(7) Uani 1 1 d .
N3 N 0.33003(15) 1.5442(6) 0.53877(13) 0.0380(8) Uani 1 1 d .
N4 N 0.42597(13) 1.8104(6) 0.51958(12) 0.0361(8) Uani 1 1 d .
N5 N 0.47449(13) 1.7467(5) 0.43550(11) 0.0398(8) Uani 1 1 d .
H5A H 0.5047 1.8742 0.4498 0.048 Uiso 1 1 calc R
H5B H 0.4759 1.6640 0.4008 0.048 Uiso 1 1 calc R
C1 C 0.27674(18) 0.9719(7) 0.35536(14) 0.0315(9) Uani 1 1 d .
C2 C 0.21361(18) 0.8621(7) 0.34882(14) 0.0347(9) Uani 1 1 d .
H2 H 0.1868 0.9203 0.3771 0.042 Uiso 1 1 calc R
C3 C 0.18343(18) 0.6674(7) 0.30349(16) 0.0364(9) Uani 1 1 d .
C4 C 0.21870(17) 0.5637(7) 0.25818(15) 0.0332(9) Uani 1 1 d .
C5 C 0.28450(17) 0.6557(7) 0.25543(15) 0.0334(9) Uani 1 1 d .
C6 C 0.31648(18) 0.5564(8) 0.21060(16) 0.0417(10) Uani 1 1 d .
H6 H 0.3597 0.6278 0.2074 0.050 Uiso 1 1 calc R
C7 C 0.2866(2) 0.3545(8) 0.17024(16) 0.0446(10) Uani 1 1 d .
H7 H 0.3109 0.2820 0.1414 0.054 Uiso 1 1 calc R
C8 C 0.2228(2) 0.2570(8) 0.17105(16) 0.0400(10) Uani 1 1 d .
C9 C 0.18664(18) 0.3638(7) 0.21446(16) 0.0347(9) Uani 1 1 d .
C10 C 0.11941(19) 0.2763(7) 0.21679(15) 0.0392(10) Uani 1 1 d .
C11 C 0.08666(18) 0.3798(8) 0.26088(17) 0.0465(11) Uani 1 1 d .
H11 H 0.0421 0.3179 0.2622 0.056 Uiso 1 1 calc R
C12 C 0.11774(18) 0.5721(7) 0.30313(15) 0.0410(10) Uani 1 1 d .
H12 H 0.0938 0.6409 0.3326 0.049 Uiso 1 1 calc R
C13 C 0.1316(2) -0.0632(8) 0.12342(17) 0.0604(12) Uani 1 1 d .
H13 H 0.1182 -0.2077 0.0948 0.072 Uiso 1 1 calc R
C14 C 0.1950(2) 0.0339(8) 0.12857(16) 0.0486(11) Uani 1 1 d .
H14 H 0.2234 -0.0449 0.1037 0.058 Uiso 1 1 calc R
C15 C 0.30822(17) 1.1670(7) 0.40175(15) 0.0295(9) Uani 1 1 d .
C16 C 0.37733(16) 1.4757(7) 0.44697(15) 0.0278(9) Uani 1 1 d .
C17 C 0.33191(17) 1.4286(7) 0.48512(17) 0.0319(9) Uani 1 1 d .
C18 C 0.37901(19) 1.7341(8) 0.55107(16) 0.0401(10) Uani 1 1 d .
H18 H 0.3807 1.8308 0.5883 0.048 Uiso 1 1 calc R
C19 C 0.42702(17) 1.6796(7) 0.46614(15) 0.0311(9) Uani 1 1 d .
C20 C 0.23282(17) 1.1103(7) 0.48261(15) 0.0418(10) Uani 1 1 d .
H20A H 0.2460 1.1126 0.5276 0.050 Uiso 1 1 calc R
H20B H 0.2256 0.9150 0.4695 0.050 Uiso 1 1 calc R
C21 C 0.16709(17) 1.2700(8) 0.46334(16) 0.0461(10) Uani 1 1 d .
H21A H 0.1593 1.3054 0.4190 0.055 Uiso 1 1 calc R
H21B H 0.1709 1.4511 0.4844 0.055 Uiso 1 1 calc R
C22 C 0.1068(2) 1.1105(10) 0.4783(2) 0.0801(15) Uani 1 1 d .
H22A H 0.1100 0.9149 0.4659 0.096 Uiso 1 1 calc R
H22B H 0.1096 1.1136 0.5229 0.096 Uiso 1 1 calc R
C23 C 0.0437(3) 1.2165(13) 0.4499(3) 0.166(3) Uani 1 1 d .
H23A H 0.0398 1.2080 0.4056 0.199 Uiso 1 1 calc R
H23B H 0.0398 1.4094 0.4623 0.199 Uiso 1 1 calc R
H23C H 0.0074 1.1064 0.4617 0.199 Uiso 1 1 calc R
H1 H 0.4262(13) 0.326(8) 0.3380(17) 0.104(17) Uiso 1 1 d D
H3 H 0.4901(15) 0.174(5) 0.3231(15) 0.065(14) Uiso 1 1 d D
H4 H 0.490(2) 0.168(6) 0.1869(17) 0.12(2) Uiso 1 1 d D
H8 H 0.465(3) 0.357(10) 0.2357(11) 0.16(2) Uiso 1 1 d D

loop_
_atom_site_aniso_label
_atom_site_aniso_U_11
_atom_site_aniso_U_22
_atom_site_aniso_U_33
_atom_site_aniso_U_23
_atom_site_aniso_U_13
_atom_site_aniso_U_12
S1 0.0474(6) 0.0481(7) 0.0415(6) -0.0070(5) 0.0163(5) -0.0094(5)
S2 0.0647(8) 0.0807(9) 0.0600(8) -0.0240(7) 0.0102(6) -0.0175(7)
O1 0.062(2) 0.051(2) 0.065(2) -0.0060(16) 0.0311(16) -0.0112(18)
O2 0.089(2) 0.070(3) 0.081(3) 0.0083(19) 0.0421(19) 0.014(2)
N1 0.0345(18) 0.035(2) 0.0322(18) 0.0017(16) 0.0133(15) -0.0075(16)
N2 0.0406(19) 0.0269(18) 0.0346(19) -0.0020(15) 0.0114(14) -0.0013(16)
N3 0.0447(19) 0.038(2) 0.0328(19) -0.0091(16) 0.0120(15) -0.0078(17)
N4 0.0397(18) 0.041(2) 0.0292(18) -0.0044(16) 0.0120(15) -0.0042(16)
N5 0.0428(19) 0.043(2) 0.0353(18) -0.0123(16) 0.0122(16) -0.0158(16)
C1 0.040(2) 0.028(2) 0.029(2) -0.0011(18) 0.0126(17) -0.0034(19)
C2 0.044(2) 0.033(2) 0.029(2) -0.0103(18) 0.0131(18) -0.007(2)
C3 0.039(2) 0.037(3) 0.034(2) 0.000(2) 0.0101(19) -0.003(2)
C4 0.042(2) 0.034(2) 0.024(2) 0.0066(19) 0.0071(18) 0.001(2)
C5 0.040(2) 0.029(2) 0.031(2) 0.0030(18) 0.0064(18) -0.0021(19)
C6 0.044(2) 0.047(3) 0.037(2) -0.002(2) 0.016(2) -0.005(2)
C7 0.056(3) 0.042(3) 0.039(2) -0.004(2) 0.017(2) 0.004(2)
C8 0.050(3) 0.039(3) 0.029(2) 0.000(2) 0.002(2) -0.002(2)
C9 0.039(2) 0.035(2) 0.030(2) 0.001(2) 0.0060(19) 0.001(2)
C10 0.044(3) 0.037(3) 0.034(2) -0.0023(19) 0.003(2) -0.003(2)
C11 0.042(2) 0.048(3) 0.052(3) 0.000(2) 0.015(2) -0.009(2)
C12 0.045(3) 0.039(3) 0.041(2) -0.012(2) 0.0123(19) -0.002(2)
C13 0.074(3) 0.057(3) 0.047(3) -0.017(2) 0.006(2) -0.004(3)
C14 0.058(3) 0.050(3) 0.039(3) 0.001(2) 0.013(2) 0.004(2)
C15 0.033(2) 0.023(2) 0.033(2) 0.0043(18) 0.0079(18) -0.0056(19)
C16 0.031(2) 0.027(2) 0.027(2) -0.0023(18) 0.0091(17) -0.0041(18)
C17 0.031(2) 0.028(2) 0.036(2) 0.004(2) 0.0060(18) -0.0047(19)
C18 0.047(3) 0.037(3) 0.037(2) -0.010(2) 0.012(2) 0.003(2)
C19 0.035(2) 0.030(2) 0.029(2) 0.0053(19) 0.0082(18) 0.0029(19)
C20 0.048(3) 0.042(3) 0.037(2) -0.001(2) 0.0136(19) -0.015(2)
C21 0.041(2) 0.058(3) 0.042(2) 0.005(2) 0.017(2) -0.004(2)
C22 0.042(3) 0.109(4) 0.094(4) 0.036(3) 0.026(3) -0.002(3)
C23 0.063(4) 0.236(8) 0.197(7) 0.138(6) 0.026(4) -0.009(5)

loop_
_atom_type_symbol
_atom_type_description
_atom_type_scat_dispersion_real
_atom_type_scat_dispersion_imag
_atom_type_scat_source
C C 0.0181 0.0091 'International Tables Vol C Tables 4.2.6.8 and 6.1.1.4'
H H 0.0000 0.0000 'International Tables Vol C Tables 4.2.6.8 and 6.1.1.4'
O O 0.0492 0.0322 'International Tables Vol C Tables 4.2.6.8 and 6.1.1.4'
N N 0.0311 0.0180 'International Tables Vol C Tables 4.2.6.8 and 6.1.1.4'
S S 0.3331 0.5567 'International Tables Vol C Tables 4.2.6.8 and 6.1.1.4'

loop_
_geom_angle_atom_site_label_1
_geom_angle_atom_site_label_2
_geom_angle_atom_site_label_3
_geom_angle
C5 S1 C1 103.13(17)
C13 S2 C10 102.8(2)
H1 O1 H3 111(3)
H4 O2 H8 105(3)
C17 N1 C15 106.7(3)
C17 N1 C20 123.3(3)
C15 N1 C20 130.0(3)
C15 N2 C16 105.4(3)
C17 N3 C18 109.0(3)
C18 N4 C19 118.1(3)
C19 N5 H5A 120.0
C19 N5 H5B 120.0
H5A N5 H5B 120.0
C2 C1 C15 126.7(3)
C2 C1 S1 122.3(3)
C15 C1 S1 110.9(3)
C1 C2 C3 126.3(3)
C1 C2 H2 116.8
C3 C2 H2 116.8
C12 C3 C2 119.4(3)
C12 C3 C4 118.5(3)
C2 C3 C4 122.1(3)
C5 C4 C9 118.9(3)
C5 C4 C3 121.2(3)
C9 C4 C3 119.9(3)
C6 C5 C4 119.8(3)
C6 C5 S1 115.4(3)
C4 C5 S1 124.8(3)
C5 C6 C7 121.0(3)
C5 C6 H6 119.5
C7 C6 H6 119.5
C8 C7 C6 121.4(3)
C8 C7 H7 119.3
C6 C7 H7 119.3
C7 C8 C9 119.3(3)
C7 C8 C14 118.7(4)
C9 C8 C14 121.9(4)
C8 C9 C10 122.2(3)
C8 C9 C4 119.4(3)
C10 C9 C4 118.5(3)
C11 C10 C9 120.3(3)
C11 C10 S2 116.3(3)
C9 C10 S2 123.3(3)
C10 C11 C12 121.1(3)
C10 C11 H11 119.4
C12 C11 H11 119.4
C11 C12 C3 121.7(3)
C11 C12 H12 119.2
C3 C12 H12 119.2
C14 C13 S2 125.9(3)
C14 C13 H13 117.1
S2 C13 H13 117.1
C13 C14 C8 123.0(4)
C13 C14 H14 118.5
C8 C14 H14 118.5
N2 C15 N1 111.4(3)
N2 C15 C1 121.4(3)
N1 C15 C1 127.1(3)
N2 C16 C17 111.1(3)
N2 C16 C19 132.8(3)
C17 C16 C19 116.1(3)
N3 C17 N1 125.8(3)
N3 C17 C16 128.7(3)
N1 C17 C16 105.4(3)
N3 C18 N4 130.5(3)
N3 C18 H18 114.8
N4 C18 H18 114.8
N5 C19 N4 118.8(3)
N5 C19 C16 123.7(3)
N4 C19 C16 117.5(3)
N1 C20 C21 111.9(3)
N1 C20 H20A 109.2
C21 C20 H20A 109.2
N1 C20 H20B 109.2
C21 C20 H20B 109.2
H20A C20 H20B 107.9
C20 C21 C22 111.4(3)
C20 C21 H21A 109.3
C22 C21 H21A 109.3
C20 C21 H21B 109.3
C22 C21 H21B 109.3
H21A C21 H21B 108.0
C23 C22 C21 113.7(4)
C23 C22 H22A 108.8
C21 C22 H22A 108.8
C23 C22 H22B 108.8
C21 C22 H22B 108.8
H22A C22 H22B 107.7
C22 C23 H23A 109.5
C22 C23 H23B 109.5
H23A C23 H23B 109.5
C22 C23 H23C 109.5
H23A C23 H23C 109.5
H23B C23 H23C 109.5

loop_
_geom_bond_atom_site_label_1
_geom_bond_atom_site_label_2
_geom_bond_distance
S1 C5 1.748(3)
S1 C1 1.749(3)
S2 C13 1.715(4)
S2 C10 1.747(4)
O1 H1 0.948(18)
O1 H3 0.963(18)
O2 H4 1.000(19)
O2 H8 1.004(19)
N1 C17 1.382(4)
N1 C15 1.395(4)
N1 C20 1.466(4)
N2 C15 1.326(4)
N2 C16 1.378(4)
N3 C17 1.332(4)
N3 C18 1.334(4)
N4 C18 1.335(4)
N4 C19 1.358(4)
N5 C19 1.319(4)
N5 H5A 0.8800
N5 H5B 0.8800
C1 C2 1.356(4)
C1 C15 1.453(4)
C2 C3 1.430(4)
C2 H2 0.9500
C3 C12 1.396(4)
C3 C4 1.436(4)
C4 C5 1.407(4)
C4 C9 1.435(4)
C5 C6 1.379(4)
C6 C7 1.385(4)
C6 H6 0.9500
C7 C8 1.369(4)
C7 H7 0.9500
C8 C9 1.420(4)
C8 C14 1.473(5)
C9 C10 1.426(4)
C10 C11 1.383(4)
C11 C12 1.385(4)
C11 H11 0.9500
C12 H12 0.9500
C13 C14 1.342(5)
C13 H13 0.9500
C14 H14 0.9500
C16 C17 1.385(4)
C16 C19 1.408(4)
C18 H18 0.9500
C20 C21 1.518(4)
C20 H20A 0.9900
C20 H20B 0.9900
C21 C22 1.527(5)
C21 H21A 0.9900
C21 H21B 0.9900
C22 C23 1.400(6)
C22 H22A 0.9900
C22 H22B 0.9900
C23 H23A 0.9800
C23 H23B 0.9800
C23 H23C 0.9800

loop_
_geom_torsion_atom_site_label_1
_geom_torsion_atom_site_label_2
_geom_torsion_atom_site_label_3
_geom_torsion_atom_site_label_4
_geom_torsion
C5 S1 C1 C2 -3.9(3)
C5 S1 C1 C15 178.1(2)
C15 C1 C2 C3 -179.1(3)
S1 C1 C2 C3 3.2(5)
C1 C2 C3 C12 179.5(3)
C1 C2 C3 C4 0.0(5)
C12 C3 C4 C5 178.8(3)
C2 C3 C4 C5 -1.7(5)
C12 C3 C4 C9 -0.9(5)
C2 C3 C4 C9 178.7(3)
C9 C4 C5 C6 1.0(5)
C3 C4 C5 C6 -178.7(3)
C9 C4 C5 S1 179.7(2)
C3 C4 C5 S1 0.0(5)
C1 S1 C5 C6 -178.8(3)
C1 S1 C5 C4 2.4(3)
C4 C5 C6 C7 -3.9(5)
S1 C5 C6 C7 177.3(3)
C5 C6 C7 C8 3.7(5)
C6 C7 C8 C9 -0.4(5)
C6 C7 C8 C14 -177.5(3)
C7 C8 C9 C10 178.4(3)
C14 C8 C9 C10 -4.6(5)
C7 C8 C9 C4 -2.5(5)
C14 C8 C9 C4 174.5(3)
C5 C4 C9 C8 2.2(5)
C3 C4 C9 C8 -178.2(3)
C5 C4 C9 C10 -178.7(3)
C3 C4 C9 C10 1.0(5)
C8 C9 C10 C11 178.2(3)
C4 C9 C10 C11 -0.9(5)
C8 C9 C10 S2 -4.8(5)
C4 C9 C10 S2 176.1(2)
C13 S2 C10 C11 -173.2(3)
C13 S2 C10 C9 9.6(4)
C9 C10 C11 C12 0.8(5)
S2 C10 C11 C12 -176.5(3)
C10 C11 C12 C3 -0.7(5)
C2 C3 C12 C11 -178.8(3)
C4 C3 C12 C11 0.7(5)
C10 S2 C13 C14 -7.4(4)
S2 C13 C14 C8 0.1(6)
C7 C8 C14 C13 -175.8(4)
C9 C8 C14 C13 7.2(6)
C16 N2 C15 N1 -0.7(3)
C16 N2 C15 C1 179.3(3)
C17 N1 C15 N2 1.1(4)
C20 N1 C15 N2 -177.7(3)
C17 N1 C15 C1 -178.8(3)
C20 N1 C15 C1 2.4(5)
C2 C1 C15 N2 -162.9(3)
S1 C1 C15 N2 15.0(4)
C2 C1 C15 N1 17.0(5)
S1 C1 C15 N1 -165.1(3)
C15 N2 C16 C17 0.0(4)
C15 N2 C16 C19 -177.5(3)
C18 N3 C17 N1 -178.3(3)
C18 N3 C17 C16 3.0(5)
C15 N1 C17 N3 180.0(3)
C20 N1 C17 N3 -1.1(5)
C15 N1 C17 C16 -1.0(3)
C20 N1 C17 C16 177.9(3)
N2 C16 C17 N3 179.6(3)
C19 C16 C17 N3 -2.4(5)
N2 C16 C17 N1 0.6(4)
C19 C16 C17 N1 178.7(3)
C17 N3 C18 N4 -1.5(5)
C19 N4 C18 N3 -0.6(5)
C18 N4 C19 N5 -177.9(3)
C18 N4 C19 C16 1.3(4)
N2 C16 C19 N5 -3.4(6)
C17 C16 C19 N5 179.1(3)
N2 C16 C19 N4 177.4(3)
C17 C16 C19 N4 0.0(4)
C17 N1 C20 C21 91.0(3)
C15 N1 C20 C21 -90.4(4)
N1 C20 C21 C22 166.9(3)
C20 C21 C22 C23 -166.5(5)

loop_
_cod_related_entry_id
_cod_related_entry_database
_cod_related_entry_code
1 ChemSpider 30652499
